data_2222299
loop_
_publ_author_name
'M\'enov\'a, Petra'
'Eigner, V\'aclav'
'Cibulka, Radek'
'\<Cejka, Jan'
'Dvo\<r\'akov\'a, Hana'

_publ_section_title 5-Ethyl-4a-methoxy-1,3-dimethyl-4a,5-dihydrobenzo[<i>g</i>]pteridine-2,4(1<i>H</i>,3<i>H</i>)dione
_journal_coeditor_code FB2153
_journal_issue 7
_journal_name_full 'Acta Crystallographica Section E'
_journal_page_first o1536
_journal_page_last o1537
_journal_paper_doi 10.1107/S1600536809020856
_journal_volume 65
_journal_year 2009
_chemical_formula_iupac 'C15 H18 N4 O3'
_chemical_formula_moiety 'C15 H18 N4 O3'
_chemical_formula_sum 'C15 H18 N4 O3'
_chemical_formula_weight 302.33
_chemical_melting_point_gt 384
_chemical_melting_point_lt 386
_chemical_name_systematic
;
5-Ethyl-4a-methoxy-1,3-dimethyl-4a,5-dihydrobenzo[<i>g</i>]pteridine-
2,4(1<i>H</i>,3<i>H</i>)dione
;
_space_group_IT_number 14
_symmetry_cell_setting monoclinic
_symmetry_space_group_name_Hall '-P 2yn'
_symmetry_space_group_name_H-M 'P 1 21/n 1'
_atom_sites_solution_hydrogens difmap
_atom_sites_solution_primary direct
_atom_sites_solution_secondary difmap
_cell_angle_alpha 90
_cell_angle_beta 100.4727(16)
_cell_angle_gamma 90
_cell_formula_units_Z 4
_cell_length_a 10.3958(2)
_cell_length_b 12.7174(2)
_cell_length_c 10.9421(2)
_cell_measurement_reflns_used 11727
_cell_measurement_temperature 150
_cell_measurement_theta_max 77
_cell_measurement_theta_min 4
_cell_volume 1422.53(4)
_computing_cell_refinement 'CrysAlis RED (Oxford Diffraction, 2005)'
_computing_data_collection 'CrysAlis CCD (Oxford Diffraction, 2005)'
_computing_data_reduction 'CrysAlis RED (Oxford Diffraction, 2005)'
_computing_molecular_graphics 'ORTEP-3 (Farrugia, 1997)'
_computing_publication_material
;CRYSTALS (Betteridge <i>et al.</i>,  2003) and <i>PARST97</i> (Nardelli,
1997)
;
_computing_structure_refinement 'CRYSTALS (Betteridge <i>et al.</i>,  2003)'
_computing_structure_solution '<i>Superflip</i> (Palatinus & Chapuis, 2006)'
_diffrn_ambient_temperature 150
_diffrn_detector_area_resol_mean 8.1917
_diffrn_measured_fraction_theta_full 0.996
_diffrn_measured_fraction_theta_max 0.990
_diffrn_measurement_device 'four-circle diffractometer'
_diffrn_measurement_device_type 'Oxford Diffraction Xcalibur'
_diffrn_measurement_method '\f and \w'
_diffrn_radiation_monochromator graphite
_diffrn_radiation_type 'Cu K\a'
_diffrn_radiation_wavelength 1.54184
_diffrn_reflns_av_R_equivalents 0.025
_diffrn_reflns_av_sigmaI/netI 0.0274
_diffrn_reflns_limit_h_max 13
_diffrn_reflns_limit_h_min -13
_diffrn_reflns_limit_k_max 15
_diffrn_reflns_limit_k_min -15
_diffrn_reflns_limit_l_max 13
_diffrn_reflns_limit_l_min -12
_diffrn_reflns_number 18511
_diffrn_reflns_theta_full 75.152
_diffrn_reflns_theta_max 77.476
_diffrn_reflns_theta_min 5.385
_diffrn_standards_number 0
_exptl_absorpt_coefficient_mu 0.834
_exptl_absorpt_correction_T_max 0.88
_exptl_absorpt_correction_T_min 0.76
_exptl_absorpt_correction_type analytical
_exptl_absorpt_process_details
;
(de Meulenaer & Tompa, 1965)
;
_exptl_crystal_colour colourless
_exptl_crystal_density_diffrn 1.412
_exptl_crystal_density_method 'not measured'
_exptl_crystal_description prism
_exptl_crystal_F_000 640
_exptl_crystal_size_max 0.50
_exptl_crystal_size_mid 0.28
_exptl_crystal_size_min 0.15
_refine_diff_density_max 0.23
_refine_diff_density_min -0.21
_refine_ls_extinction_coef 29(5)
_refine_ls_extinction_method 'Larson (1970), Equation 22'
_refine_ls_goodness_of_fit_ref 0.9926
_refine_ls_hydrogen_treatment constr
_refine_ls_matrix_type full
_refine_ls_number_parameters 200
_refine_ls_number_reflns 2996
_refine_ls_number_restraints 0
_refine_ls_R_factor_all 0.0445
_refine_ls_R_factor_gt 0.0411
_refine_ls_shift/su_max 0.000301
_refine_ls_shift/su_mean 0.0000657
_refine_ls_structure_factor_coef Fsqd
_refine_ls_weighting_details
;
Modified Sheldrick (2008)
w=1/[\s^2^(F^2^)+(0.08P)^2^+0.33P], where P=[max(Fo^2^,0) + 2Fc^2^]/3
;
_refine_ls_weighting_scheme calc
_refine_ls_wR_factor_all 0.1209
_refine_ls_wR_factor_gt 0.1179
_refine_ls_wR_factor_ref 0.1209
_reflns_number_gt 2692
_reflns_number_total 2996
_reflns_threshold_expression I>2\s(I)
_cod_data_source_file fb2153.cif
_cod_data_source_block I
_cod_depositor_comments
;
The following automatic conversions were performed:
'_symmetry_cell_setting' value 'Monoclinic' changed to 'monoclinic'
according to '/home/saulius/struct/CIF-dictionaries/cif_core.dic'
dictionary named 'cif_core.dic' version 2.4.1 from 2010-06-29.

Automatic conversion script
Id: cif_fix_enum 1527 2010-12-29 10:47:43Z saulius 

The following automatic conversions were performed:

'_symmetry_cell_setting' value 'Monoclinic' changed to 'monoclinic'
according to /home/saulius/struct/CIF-dictionaries/cif_core.dic
dictionary named 'cif_core.dic' version 2.4.1 from 2010-06-29.

Automatic conversion script
Id: cif_fix_values 1715 2011-07-08 13:25:40Z adriana 
;
_cod_original_sg_symbol_H-M 'P 21/n'
_cod_database_code 2222299
_cod_database_fobs_code 2222299

loop_
_symmetry_equiv_pos_as_xyz
x,y,z
-x,-y,-z
-x+1/2,y+1/2,-z+1/2
x+1/2,-y+1/2,z+1/2

loop_
_atom_site_type_symbol
_atom_site_label
_atom_site_fract_x
_atom_site_fract_y
_atom_site_fract_z
_atom_site_U_iso_or_equiv
_atom_site_adp_type
_atom_site_occupancy
_atom_site_disorder_assembly
_atom_site_disorder_group
O O1 0.43813(9) 0.38054(7) 0.10771(8) 0.0341 Uani 1.0000 . .
C C2 0.53277(11) 0.36250(9) 0.18746(11) 0.0269 Uani 1.0000 . .
N N3 0.65728(10) 0.37227(8) 0.16350(9) 0.0295 Uani 1.0000 . .
C C4 0.67024(14) 0.39751(11) 0.03524(12) 0.0394 Uani 1.0000 . .
C C5 0.77221(12) 0.37049(9) 0.25223(12) 0.0308 Uani 1.0000 . .
O O6 0.87775(9) 0.38486(8) 0.22244(10) 0.0413 Uani 1.0000 . .
N N7 0.75942(9) 0.35479(8) 0.37412(10) 0.0293 Uani 1.0000 . .
C C8 0.87888(12) 0.36402(11) 0.46793(13) 0.0388 Uani 1.0000 . .
C C9 0.63877(10) 0.35461(8) 0.41330(11) 0.0249 Uani 1.0000 . .
N N10 0.63770(9) 0.37433(8) 0.52755(9) 0.0272 Uani 1.0000 . .
C C11 0.51698(11) 0.37383(9) 0.56668(11) 0.0260 Uani 1.0000 . .
C C12 0.51588(13) 0.38898(10) 0.69269(11) 0.0317 Uani 1.0000 . .
C C13 0.39963(14) 0.39033(10) 0.73696(11) 0.0340 Uani 1.0000 . .
C C14 0.28241(13) 0.37940(9) 0.65335(12) 0.0333 Uani 1.0000 . .
C C15 0.28184(12) 0.36561(9) 0.52737(12) 0.0301 Uani 1.0000 . .
C C16 0.39920(11) 0.36095(8) 0.48170(10) 0.0248 Uani 1.0000 . .
N N17 0.40282(9) 0.34548(8) 0.35602(9) 0.0257 Uani 1.0000 . .
C C18 0.27877(11) 0.31653(11) 0.27437(11) 0.0328 Uani 1.0000 . .
C C19 0.19478(12) 0.41186(13) 0.22860(13) 0.0412 Uani 1.0000 . .
C C20 0.52333(10) 0.31848(9) 0.31740(10) 0.0249 Uani 1.0000 . .
O O21 0.53556(8) 0.20753(6) 0.29281(7) 0.0295 Uani 1.0000 . .
C C22 0.54526(16) 0.14088(10) 0.39936(13) 0.0417 Uani 1.0000 . .
H H41 0.7567 0.3805 0.0256 0.0569 Uiso 1.0000 . .
H H42 0.6530 0.4708 0.0177 0.0574 Uiso 1.0000 . .
H H43 0.6097 0.3549 -0.0197 0.0574 Uiso 1.0000 . .
H H81 0.8696 0.3196 0.5369 0.0560 Uiso 1.0000 . .
H H82 0.8932 0.4348 0.4948 0.0553 Uiso 1.0000 . .
H H83 0.9525 0.3400 0.4345 0.0558 Uiso 1.0000 . .
H H121 0.5991 0.3989 0.7479 0.0377 Uiso 1.0000 . .
H H131 0.3999 0.3991 0.8214 0.0392 Uiso 1.0000 . .
H H141 0.2022 0.3814 0.6805 0.0402 Uiso 1.0000 . .
H H151 0.2003 0.3581 0.4738 0.0353 Uiso 1.0000 . .
H H181 0.2289 0.2703 0.3207 0.0369 Uiso 1.0000 . .
H H182 0.2982 0.2774 0.2036 0.0371 Uiso 1.0000 . .
H H191 0.1071 0.3889 0.1944 0.0565 Uiso 1.0000 . .
H H192 0.1917 0.4597 0.2970 0.0566 Uiso 1.0000 . .
H H193 0.2316 0.4495 0.1641 0.0564 Uiso 1.0000 . .
H H221 0.5453 0.0697 0.3721 0.0593 Uiso 1.0000 . .
H H222 0.6286 0.1545 0.4591 0.0602 Uiso 1.0000 . .
H H223 0.4725 0.1509 0.4432 0.0599 Uiso 1.0000 . .

loop_
_atom_site_aniso_label
_atom_site_aniso_U_11
_atom_site_aniso_U_22
_atom_site_aniso_U_33
_atom_site_aniso_U_12
_atom_site_aniso_U_13
_atom_site_aniso_U_23
O1 0.0330(5) 0.0392(5) 0.0302(4) 0.0028(4) 0.0063(3) 0.0028(3)
C2 0.0302(6) 0.0222(5) 0.0303(5) 0.0018(4) 0.0110(4) -0.0008(4)
N3 0.0308(5) 0.0291(5) 0.0322(5) 0.0028(4) 0.0156(4) 0.0040(4)
C4 0.0483(7) 0.0396(7) 0.0363(7) 0.0079(6) 0.0236(6) 0.0081(5)
C5 0.0302(6) 0.0237(6) 0.0425(7) 0.0025(4) 0.0174(5) 0.0041(4)
O6 0.0300(5) 0.0432(5) 0.0566(6) 0.0001(4) 0.0231(4) 0.0068(4)
N7 0.0218(5) 0.0302(5) 0.0379(5) 0.0017(4) 0.0107(4) 0.0035(4)
C8 0.0229(6) 0.0440(7) 0.0491(7) 0.0016(5) 0.0056(5) 0.0067(6)
C9 0.0226(5) 0.0207(5) 0.0328(6) 0.0009(4) 0.0085(4) 0.0025(4)
N10 0.0256(5) 0.0260(5) 0.0306(5) 0.0007(3) 0.0068(4) 0.0020(4)
C11 0.0271(6) 0.0218(5) 0.0305(6) -0.0003(4) 0.0093(4) 0.0007(4)
C12 0.0393(6) 0.0270(6) 0.0295(6) 0.0004(5) 0.0082(5) -0.0004(4)
C13 0.0481(7) 0.0271(6) 0.0307(6) 0.0007(5) 0.0179(5) 0.0006(4)
C14 0.0388(6) 0.0261(6) 0.0407(6) -0.0025(5) 0.0227(5) -0.0008(5)
C15 0.0285(6) 0.0265(6) 0.0381(6) -0.0040(4) 0.0137(5) -0.0029(4)
C16 0.0272(5) 0.0202(5) 0.0292(5) -0.0020(4) 0.0111(4) -0.0005(4)
N17 0.0220(4) 0.0279(5) 0.0286(5) -0.0020(4) 0.0082(3) -0.0034(4)
C18 0.0247(5) 0.0412(7) 0.0334(6) -0.0084(5) 0.0074(4) -0.0088(5)
C19 0.0238(5) 0.0612(9) 0.0373(6) 0.0020(5) 0.0020(5) -0.0044(6)
C20 0.0244(5) 0.0228(5) 0.0293(5) -0.0003(4) 0.0097(4) -0.0006(4)
O21 0.0350(4) 0.0223(4) 0.0342(4) 0.0002(3) 0.0141(3) -0.0013(3)
C22 0.0614(9) 0.0254(6) 0.0435(7) 0.0023(6) 0.0231(6) 0.0045(5)

loop_
_atom_type_symbol
_atom_type_scat_dispersion_real
_atom_type_scat_dispersion_imag
_atom_type_scat_source
C 0.0181 0.0091 'International Tables Vol C 4.2.6.8 and 6.1.1.4'
H 0.0000 0.0000 'International Tables Vol C 4.2.6.8 and 6.1.1.4'
N 0.0311 0.0180 'International Tables Vol C 4.2.6.8 and 6.1.1.4'
O 0.0492 0.0322 'International Tables Vol C 4.2.6.8 and 6.1.1.4'

loop_
_geom_angle_atom_site_label_1
_geom_angle_atom_site_label_2
_geom_angle_atom_site_label_3
_geom_angle_site_symmetry_1
_geom_angle_site_symmetry_2
_geom_angle_site_symmetry_3
_geom_angle
_geom_angle_publ_flag
O1 C2 N3 . . . 121.04(11) no
O1 C2 C20 . . . 123.43(10) no
N3 C2 C20 . . . 115.33(10) no
C2 N3 C4 . . . 117.11(11) no
C2 N3 C5 . . . 125.69(10) no
C4 N3 C5 . . . 116.89(10) no
N3 C4 H41 . . . 108.0 no
N3 C4 H42 . . . 110.9 no
H41 C4 H42 . . . 110.2 no
N3 C4 H43 . . . 108.2 no
H41 C4 H43 . . . 109.2 no
H42 C4 H43 . . . 110.3 no
N3 C5 O6 . . . 120.78(12) no
N3 C5 N7 . . . 117.02(10) no
O6 C5 N7 . . . 122.17(12) no
C5 N7 C8 . . . 116.60(10) no
C5 N7 C9 . . . 123.15(10) no
C8 N7 C9 . . . 118.62(10) no
N7 C8 H81 . . . 108.0 no
N7 C8 H82 . . . 111.0 no
H81 C8 H82 . . . 110.2 no
N7 C8 H83 . . . 110.0 no
H81 C8 H83 . . . 108.3 no
H82 C8 H83 . . . 109.3 no
N7 C9 N10 . . . 117.91(10) no
N7 C9 C20 . . . 115.48(10) no
N10 C9 C20 . . . 126.22(10) no
C9 N10 C11 . . . 117.84(10) no
N10 C11 C12 . . . 118.13(11) no
N10 C11 C16 . . . 121.37(10) no
C12 C11 C16 . . . 120.49(11) no
C11 C12 C13 . . . 120.89(12) no
C11 C12 H121 . . . 117.9 no
C13 C12 H121 . . . 121.2 no
C12 C13 C14 . . . 119.06(11) no
C12 C13 H131 . . . 120.3 no
C14 C13 H131 . . . 120.6 no
C13 C14 C15 . . . 120.70(11) no
C13 C14 H141 . . . 120.9 no
C15 C14 H141 . . . 118.4 no
C14 C15 C16 . . . 120.83(12) no
C14 C15 H151 . . . 118.1 no
C16 C15 H151 . . . 121.1 no
C11 C16 C15 . . . 117.99(10) no
C11 C16 N17 . . . 119.44(10) no
C15 C16 N17 . . . 122.56(10) no
C16 N17 C18 . . . 117.02(9) no
C16 N17 C20 . . . 120.34(9) no
C18 N17 C20 . . . 118.40(9) no
N17 C18 C19 . . . 112.69(10) no
N17 C18 H181 . . . 108.8 no
C19 C18 H181 . . . 108.7 no
N17 C18 H182 . . . 109.0 no
C19 C18 H182 . . . 109.6 no
H181 C18 H182 . . . 108.1 no
C18 C19 H191 . . . 109.3 no
C18 C19 H192 . . . 110.0 no
H191 C19 H192 . . . 109.2 no
C18 C19 H193 . . . 110.3 no
H191 C19 H193 . . . 109.3 no
H192 C19 H193 . . . 108.6 no
C2 C20 C9 . . . 110.62(9) yes
C2 C20 N17 . . . 112.87(9) yes
C9 C20 N17 . . . 110.34(9) yes
C2 C20 O21 . . . 99.18(8) yes
C9 C20 O21 . . . 109.84(9) yes
N17 C20 O21 . . . 113.53(9) yes
C20 O21 C22 . . . 114.97(9) no
O21 C22 H221 . . . 108.1 no
O21 C22 H222 . . . 110.8 no
H221 C22 H222 . . . 108.6 no
O21 C22 H223 . . . 112.2 no
H221 C22 H223 . . . 108.8 no
H222 C22 H223 . . . 108.2 no

loop_
_geom_bond_atom_site_label_1
_geom_bond_atom_site_label_2
_geom_bond_site_symmetry_1
_geom_bond_site_symmetry_2
_geom_bond_distance
_geom_bond_publ_flag
O1 C2 . . 1.2124(15) no
C2 N3 . . 1.3723(15) no
C2 C20 . . 1.5476(15) no
N3 C4 . . 1.4696(15) no
N3 C5 . . 1.3961(17) no
C4 H41 . . 0.949 no
C4 H42 . . 0.962 no
C4 H43 . . 0.955 no
C5 O6 . . 1.2138(15) no
C5 N7 . . 1.3786(16) no
N7 C8 . . 1.4650(16) no
N7 C9 . . 1.3973(14) no
C8 H81 . . 0.961 no
C8 H82 . . 0.950 no
C8 H83 . . 0.956 no
C9 N10 . . 1.2771(16) no
C9 C20 . . 1.5149(15) no
N10 C11 . . 1.3977(15) no
C11 C12 . . 1.3944(16) no
C11 C16 . . 1.4060(16) no
C12 C13 . . 1.3813(18) no
C12 H121 . . 0.969 no
C13 C14 . . 1.3914(19) no
C13 H131 . . 0.930 no
C14 C15 . . 1.3886(18) no
C14 H141 . . 0.935 no
C15 C16 . . 1.4012(16) no
C15 H151 . . 0.944 no
C16 N17 . . 1.3965(14) no
N17 C18 . . 1.4758(14) no
N17 C20 . . 1.4347(14) no
C18 C19 . . 1.524(2) no
C18 H181 . . 0.983 no
C18 H182 . . 0.972 no
C19 H191 . . 0.966 no
C19 H192 . . 0.969 no
C19 H193 . . 0.985 no
C20 O21 . . 1.4464(13) no
O21 C22 . . 1.4300(15) no
C22 H221 . . 0.953 no
C22 H222 . . 1.002 no
C22 H223 . . 0.975 no

loop_
_geom_hbond_atom_site_label_D
_geom_hbond_atom_site_label_H
_geom_hbond_atom_site_label_A
_geom_hbond_site_symmetry_D
_geom_hbond_site_symmetry_H
_geom_hbond_site_symmetry_A
_geom_hbond_distance_DH
_geom_hbond_distance_HA
_geom_hbond_distance_DA
_geom_hbond_angle_DHA
_geom_hbond_publ_flag
C4 H42 O1 . . 2_665 0.96 2.43 3.3230(18) 155 yes
C14 H141 O21 . . 4_455 0.94 2.56 3.3999(18) 149 yes
C19 H191 O6 . . 1_455 0.97 2.46 3.3021(18) 146 yes
